data_7233212
loop_
_publ_author_name
'Arkhipov, Sergey G.'
'Sherin, Peter S.'
'Kiryutin, Alexey S.'
'Lazarenko, Vladimir A.'
'Tantardini, Christian'

_publ_section_title
;
 The role of S-bond in tenoxicam keto--enolic tautomerization
;
_journal_issue 36
_journal_name_full CrystEngComm
_journal_page_first 5392
_journal_paper_doi 10.1039/C9CE00874H
_journal_volume 21
_journal_year 2019
_chemical_formula_moiety 'C13 H11 N3 O4 S2, C H Cl3'
_chemical_formula_sum 'C14 H12 Cl3 N3 O4 S2'
_chemical_formula_weight 456.74
_chemical_name_common 'tenoxicam  chloroform III solvate'
_chemical_properties_physical Heat-sensitive
_space_group_crystal_system monoclinic
_space_group_IT_number 14
_space_group_name_Hall '-P 2ybc'
_space_group_name_H-M_alt 'P 1 21/c 1'
_symmetry_space_group_name_Hall '-P 2ybc'
_symmetry_space_group_name_H-M 'P 1 21/c 1'
_atom_sites_solution_hydrogens geom
_audit_creation_date 2019-07-01
_audit_creation_method
;
Olex2 1.2
(compiled 2018.05.18 svn.r3508 for OlexSys, GUI svn.r5497)
;
_audit_update_record
;
2019-07-05 deposited with the CCDC.    2019-07-12 downloaded from the CCDC.
;
_cell_angle_alpha 90
_cell_angle_beta 116.58(3)
_cell_angle_gamma 90
_cell_formula_units_Z 4
_cell_length_a 13.579(3)
_cell_length_b 10.135(2)
_cell_length_c 14.880(3)
_cell_measurement_reflns_used 600
_cell_measurement_temperature 100(1)
_cell_measurement_theta_max 62.018
_cell_measurement_theta_min 3.746
_cell_volume 1831.4(8)
_computing_molecular_graphics 'Olex2 (Dolomanov et al., 2009)'
_computing_publication_material 'Olex2 (Dolomanov et al., 2009)'
_computing_structure_refinement 'ShelXL (Sheldrick, 2015)'
_computing_structure_solution 'ShelXT (Sheldrick, 2015)'
_diffrn_ambient_temperature 100(2)
_diffrn_measured_fraction_theta_full 0.971
_diffrn_measured_fraction_theta_max 0.959
_diffrn_measurement_device_type 'Rayonix SX165 CCD'
_diffrn_measurement_method /f
_diffrn_radiation_type synchrotron
_diffrn_radiation_wavelength 0.7937
_diffrn_reflns_av_R_equivalents 0.0374
_diffrn_reflns_av_unetI/netI 0.0287
_diffrn_reflns_Laue_measured_fraction_full 0.971
_diffrn_reflns_Laue_measured_fraction_max 0.959
_diffrn_reflns_limit_h_max 17
_diffrn_reflns_limit_h_min -17
_diffrn_reflns_limit_k_max 13
_diffrn_reflns_limit_k_min -12
_diffrn_reflns_limit_l_max 18
_diffrn_reflns_limit_l_min -18
_diffrn_reflns_number 17905
_diffrn_reflns_point_group_measured_fraction_full 0.971
_diffrn_reflns_point_group_measured_fraction_max 0.959
_diffrn_reflns_theta_full 28.439
_diffrn_reflns_theta_max 31.009
_diffrn_reflns_theta_min 1.873
_exptl_absorpt_coefficient_mu 1.037
_exptl_absorpt_correction_T_max 1
_exptl_absorpt_correction_T_min 0.911
_exptl_absorpt_correction_type multi-scan
_exptl_absorpt_process_details 'XDS (Kabsch, 2010)'
_exptl_crystal_colour 'clear light yellow'
_exptl_crystal_colour_lustre clear
_exptl_crystal_colour_modifier light
_exptl_crystal_colour_primary yellow
_exptl_crystal_density_diffrn 1.657
_exptl_crystal_description block
_exptl_crystal_F_000 928
_exptl_crystal_recrystallization_method 'Re-crystallisation from solvent: chloroform under -18 Celsius degree'
_exptl_crystal_size_max 0.1
_exptl_crystal_size_mid 0.1
_exptl_crystal_size_min 0.08
_refine_diff_density_max 0.340
_refine_diff_density_min -0.557
_refine_diff_density_rms 0.084
_refine_ls_extinction_method none
_refine_ls_goodness_of_fit_ref 1.056
_refine_ls_hydrogen_treatment constr
_refine_ls_matrix_type full
_refine_ls_number_parameters 236
_refine_ls_number_reflns 4021
_refine_ls_number_restraints 0
_refine_ls_restrained_S_all 1.056
_refine_ls_R_factor_all 0.0475
_refine_ls_R_factor_gt 0.0424
_refine_ls_shift/su_max 0.000
_refine_ls_shift/su_mean 0.000
_refine_ls_structure_factor_coef Fsqd
_refine_ls_weighting_details 'w=1/[\s^2^(Fo^2^)+(0.0608P)^2^+1.8294P] where P=(Fo^2^+2Fc^2^)/3'
_refine_ls_weighting_scheme calc
_refine_ls_wR_factor_gt 0.1080
_refine_ls_wR_factor_ref 0.1115
_reflns_Friedel_coverage 0.000
_reflns_number_gt 3593
_reflns_number_total 4021
_reflns_threshold_expression 'I > 2\s(I)'
_cod_data_source_file c9ce00874h2.cif
_cod_data_source_block tnx_chcl3_III
_cod_depositor_comments 'Adding full bibliography for 7233208--7233213.cif.'
_cod_original_cell_volume 1831.3(8)
_cod_database_code 7233212
_shelx_shelxl_version_number 2017/1
_shelx_space_group_comment
;
The symmetry employed for this shelxl refinement is uniquely defined
by the following loop, which should always be used as a source of
symmetry information in preference to the above space-group names.
They are only intended as comments.
;
_shelx_estimated_absorpt_t_max 0.922
_shelx_estimated_absorpt_t_min 0.903
_olex2_refinement_description
;
1. Fixed Uiso
 At 1.2 times of:
  All C(H) groups, All N(H) groups
 At 1.5 times of:
  All C(H,H,H) groups
2.a Ternary CH refined with riding coordinates:
 C14(H14)
2.b Aromatic/amide H refined with riding coordinates:
 N2(H2), N1(H1), C4(H4), C2(H2A), C1(H1A), C11(H11), C3(H3), C12(H12)
2.c Idealised Me refined as rotating group:
 C13(H13A,H13B,H13C)
;
_olex2_submission_special_instructions 'No special instructions were received'

loop_
_space_group_symop_operation_xyz
'x, y, z'
'-x, y+1/2, -z+1/2'
'-x, -y, -z'
'x, -y-1/2, z-1/2'

loop_
_atom_site_label
_atom_site_type_symbol
_atom_site_fract_x
_atom_site_fract_y
_atom_site_fract_z
_atom_site_U_iso_or_equiv
_atom_site_adp_type
_atom_site_occupancy
_atom_site_site_symmetry_order
_atom_site_calc_flag
_atom_site_refinement_flags_posn
S1 S 0.25364(4) 0.16931(5) 0.68506(4) 0.02317(14) Uani 1 1 d .
S2 S 0.05269(5) 0.40120(6) 0.43571(4) 0.02657(14) Uani 1 1 d .
Cl2 Cl 0.20697(5) 0.65664(6) 0.35327(5) 0.03248(15) Uani 1 1 d .
Cl3 Cl 0.06387(5) 0.87197(6) 0.34536(5) 0.03238(15) Uani 1 1 d .
Cl1 Cl 0.28931(5) 0.86807(7) 0.50112(5) 0.04031(17) Uani 1 1 d .
O4 O 0.21063(14) 0.05859(15) 0.71635(13) 0.0287(4) Uani 1 1 d .
O2 O 0.23034(13) 0.57656(15) 0.59179(12) 0.0264(3) Uani 1 1 d .
O1 O 0.42286(13) 0.46319(15) 0.89212(12) 0.0260(3) Uani 1 1 d .
O3 O 0.35526(13) 0.15433(15) 0.67901(13) 0.0282(4) Uani 1 1 d .
N2 N 0.37384(16) 0.62970(17) 0.77445(15) 0.0236(4) Uani 1 1 d .
H2 H 0.332387 0.649745 0.710976 0.028 Uiso 1 1 calc R
N1 N 0.50341(15) 0.70430(18) 0.93226(14) 0.0229(4) Uani 1 1 d .
H1 H 0.500098 0.626216 0.956629 0.028 Uiso 1 1 calc R
N3 N 0.26620(15) 0.29413(18) 0.75938(14) 0.0228(4) Uani 1 1 d .
C6 C 0.36552(17) 0.5013(2) 0.80418(17) 0.0220(4) Uani 1 1 d .
C5 C 0.44001(17) 0.7271(2) 0.83428(17) 0.0220(4) Uani 1 1 d .
C8 C 0.22502(17) 0.4626(2) 0.62551(17) 0.0225(4) Uani 1 1 d .
C7 C 0.28650(17) 0.4206(2) 0.72562(17) 0.0222(4) Uani 1 1 d .
C4 C 0.44225(18) 0.8529(2) 0.79579(18) 0.0243(4) Uani 1 1 d .
H4 H 0.395944 0.872900 0.727256 0.029 Uiso 1 1 calc R
C9 C 0.15211(18) 0.3628(2) 0.55414(18) 0.0241(4) Uani 1 1 d .
C10 C 0.15369(18) 0.2291(2) 0.57016(17) 0.0241(4) Uani 1 1 d .
C13 C 0.18592(19) 0.3017(2) 0.80151(19) 0.0285(5) Uani 1 1 d .
H13A H 0.114805 0.332467 0.749468 0.043 Uiso 1 1 calc GR
H13B H 0.212946 0.363453 0.858151 0.043 Uiso 1 1 calc GR
H13C H 0.176961 0.214057 0.824742 0.043 Uiso 1 1 calc GR
C2 C 0.57950(19) 0.9183(2) 0.95995(18) 0.0273(5) Uani 1 1 d .
H2A H 0.628984 0.982577 1.003110 0.033 Uiso 1 1 calc R
C1 C 0.57253(18) 0.7961(2) 0.99570(18) 0.0260(5) Uani 1 1 d .
H1A H 0.615889 0.775533 1.064662 0.031 Uiso 1 1 calc R
C11 C 0.0738(2) 0.1575(2) 0.48872(18) 0.0280(5) Uani 1 1 d .
H11 H 0.064067 0.064611 0.488239 0.034 Uiso 1 1 calc R
C3 C 0.51242(19) 0.9468(2) 0.85866(18) 0.0263(5) Uani 1 1 d .
H3 H 0.515366 1.031773 0.833065 0.032 Uiso 1 1 calc R
C12 C 0.01252(19) 0.2391(2) 0.41107(18) 0.0298(5) Uani 1 1 d .
H12 H -0.046072 0.209723 0.349886 0.036 Uiso 1 1 calc R
C14 C 0.17425(19) 0.7703(2) 0.42575(18) 0.0273(5) Uani 1 1 d .
H14 H 0.150577 0.720093 0.470602 0.033 Uiso 1 1 calc R

loop_
_atom_site_aniso_label
_atom_site_aniso_U_11
_atom_site_aniso_U_22
_atom_site_aniso_U_33
_atom_site_aniso_U_23
_atom_site_aniso_U_13
_atom_site_aniso_U_12
S1 0.0252(3) 0.0171(2) 0.0268(3) 0.00044(18) 0.0113(2) -0.00144(18)
S2 0.0263(3) 0.0262(3) 0.0228(3) -0.0019(2) 0.0070(2) 0.0016(2)
Cl2 0.0375(3) 0.0294(3) 0.0300(3) 0.0028(2) 0.0146(2) 0.0098(2)
Cl3 0.0342(3) 0.0259(3) 0.0312(3) -0.0023(2) 0.0094(2) 0.0062(2)
Cl1 0.0354(3) 0.0450(4) 0.0329(4) -0.0036(3) 0.0085(3) -0.0123(3)
O4 0.0341(8) 0.0200(7) 0.0328(9) 0.0015(6) 0.0156(7) -0.0051(6)
O2 0.0313(8) 0.0186(7) 0.0256(8) 0.0023(6) 0.0094(6) -0.0001(6)
O1 0.0298(8) 0.0206(7) 0.0222(8) 0.0007(6) 0.0070(6) -0.0029(6)
O3 0.0276(8) 0.0225(7) 0.0356(10) 0.0017(6) 0.0152(7) 0.0020(6)
N2 0.0270(9) 0.0188(8) 0.0212(9) 0.0000(7) 0.0075(7) -0.0018(7)
N1 0.0249(9) 0.0189(8) 0.0224(9) 0.0002(7) 0.0082(7) -0.0017(7)
N3 0.0261(9) 0.0191(8) 0.0232(9) 0.0000(7) 0.0111(7) -0.0024(7)
C6 0.0243(10) 0.0186(9) 0.0232(11) 0.0000(8) 0.0108(8) 0.0004(7)
C5 0.0221(10) 0.0201(10) 0.0236(11) -0.0011(8) 0.0099(8) -0.0005(7)
C8 0.0242(10) 0.0186(9) 0.0234(11) -0.0001(8) 0.0094(8) 0.0007(8)
C7 0.0242(10) 0.0177(9) 0.0237(11) 0.0009(8) 0.0099(8) -0.0011(7)
C4 0.0249(10) 0.0211(10) 0.0260(12) 0.0022(8) 0.0104(9) 0.0009(8)
C9 0.0242(10) 0.0223(10) 0.0248(11) -0.0018(8) 0.0100(8) 0.0004(8)
C10 0.0243(10) 0.0211(10) 0.0273(12) -0.0034(8) 0.0119(9) -0.0025(8)
C13 0.0293(11) 0.0272(11) 0.0320(13) -0.0006(9) 0.0163(9) -0.0025(9)
C2 0.0273(11) 0.0212(10) 0.0309(12) -0.0039(8) 0.0106(9) -0.0050(8)
C1 0.0265(10) 0.0231(10) 0.0247(12) -0.0014(8) 0.0082(9) -0.0016(8)
C11 0.0314(12) 0.0273(11) 0.0281(12) -0.0068(9) 0.0158(10) -0.0083(9)
C3 0.0293(11) 0.0197(10) 0.0303(12) 0.0004(8) 0.0137(9) -0.0008(8)
C12 0.0281(11) 0.0333(12) 0.0272(12) -0.0080(9) 0.0115(9) -0.0059(9)
C14 0.0295(11) 0.0252(11) 0.0261(12) 0.0000(8) 0.0116(9) -0.0010(8)

loop_
_atom_type_symbol
_atom_type_description
_atom_type_scat_dispersion_real
_atom_type_scat_dispersion_imag
_atom_type_scat_source
C C 0.0047 0.0021 'International Tables Vol C Tables 4.2.6.8 and 6.1.1.4'
H H 0.0000 0.0000 'International Tables Vol C Tables 4.2.6.8 and 6.1.1.4'
Cl Cl 0.1752 0.1990 'International Tables Vol C Tables 4.2.6.8 and 6.1.1.4'
N N 0.0086 0.0042 'International Tables Vol C Tables 4.2.6.8 and 6.1.1.4'
O O 0.0149 0.0078 'International Tables Vol C Tables 4.2.6.8 and 6.1.1.4'
S S 0.1474 0.1548 'International Tables Vol C Tables 4.2.6.8 and 6.1.1.4'

loop_
_geom_angle_atom_site_label_1
_geom_angle_atom_site_label_2
_geom_angle_atom_site_label_3
_geom_angle
O4 S1 N3 108.62(10)
O4 S1 C10 109.74(10)
O3 S1 O4 118.78(10)
O3 S1 N3 108.21(10)
O3 S1 C10 108.90(11)
N3 S1 C10 101.14(10)
C9 S2 C12 91.78(11)
C6 N2 H2 116.9
C5 N2 H2 116.9
C5 N2 C6 126.3(2)
C5 N1 H1 118.5
C5 N1 C1 123.07(19)
C1 N1 H1 118.5
C7 N3 S1 115.35(15)
C7 N3 C13 113.03(17)
C13 N3 S1 116.81(15)
O1 C6 N2 121.37(19)
O1 C6 C7 124.43(19)
N2 C6 C7 114.20(19)
N2 C5 C4 121.3(2)
N1 C5 N2 120.04(19)
N1 C5 C4 118.7(2)
O2 C8 C7 125.4(2)
O2 C8 C9 118.3(2)
C7 C8 C9 116.24(19)
C6 C7 N3 114.24(19)
C8 C7 N3 121.31(19)
C8 C7 C6 124.20(19)
C5 C4 H4 120.5
C3 C4 C5 119.1(2)
C3 C4 H4 120.5
C8 C9 S2 123.20(17)
C10 C9 S2 110.21(17)
C10 C9 C8 126.6(2)
C9 C10 S1 117.17(17)
C9 C10 C11 114.3(2)
C11 C10 S1 128.53(18)
N3 C13 H13A 109.5
N3 C13 H13B 109.5
N3 C13 H13C 109.5
H13A C13 H13B 109.5
H13A C13 H13C 109.5
H13B C13 H13C 109.5
C1 C2 H2A 120.6
C1 C2 C3 118.8(2)
C3 C2 H2A 120.6
N1 C1 C2 119.8(2)
N1 C1 H1A 120.1
C2 C1 H1A 120.1
C10 C11 H11 124.5
C12 C11 C10 111.0(2)
C12 C11 H11 124.5
C4 C3 C2 120.6(2)
C4 C3 H3 119.7
C2 C3 H3 119.7
S2 C12 H12 123.7
C11 C12 S2 112.66(18)
C11 C12 H12 123.7
Cl2 C14 Cl3 109.60(13)
Cl2 C14 H14 108.6
Cl3 C14 H14 108.6
Cl1 C14 Cl2 111.19(13)
Cl1 C14 Cl3 110.12(13)
Cl1 C14 H14 108.6

loop_
_geom_bond_atom_site_label_1
_geom_bond_atom_site_label_2
_geom_bond_distance
S1 O4 1.4354(16)
S1 O3 1.4305(17)
S1 N3 1.6382(19)
S1 C10 1.748(2)
S2 C9 1.718(2)
S2 C12 1.718(3)
Cl2 C14 1.766(2)
Cl3 C14 1.770(2)
Cl1 C14 1.764(2)
O2 C8 1.274(3)
O1 C6 1.247(3)
N2 H2 0.8800
N2 C6 1.395(3)
N2 C5 1.363(3)
N1 H1 0.8800
N1 C5 1.340(3)
N1 C1 1.358(3)
N3 C7 1.448(3)
N3 C13 1.483(3)
C6 C7 1.437(3)
C5 C4 1.404(3)
C8 C7 1.409(3)
C8 C9 1.480(3)
C4 H4 0.9500
C4 C3 1.375(3)
C9 C10 1.374(3)
C10 C11 1.413(3)
C13 H13A 0.9800
C13 H13B 0.9800
C13 H13C 0.9800
C2 H2A 0.9500
C2 C1 1.367(3)
C2 C3 1.399(3)
C1 H1A 0.9500
C11 H11 0.9500
C11 C12 1.361(4)
C3 H3 0.9500
C12 H12 0.9500
C14 H14 1.0000

loop_
_geom_hbond_atom_site_label_D
_geom_hbond_atom_site_label_H
_geom_hbond_atom_site_label_A
_geom_hbond_distance_DH
_geom_hbond_distance_HA
_geom_hbond_distance_DA
_geom_hbond_angle_DHA
_geom_hbond_site_symmetry_A
_geom_hbond_publ_flag
N2 H2 O2 0.88 1.85 2.595(3) 141.4 . yes
N1 H1 O1 0.88 2.21 2.893(2) 134.5 3_667 yes
N1 H1 O1 0.88 1.96 2.634(2) 132.1 . yes

loop_
_geom_torsion_atom_site_label_1
_geom_torsion_atom_site_label_2
_geom_torsion_atom_site_label_3
_geom_torsion_atom_site_label_4
_geom_torsion
S1 N3 C7 C6 -139.58(17)
S1 N3 C7 C8 46.0(3)
S1 C10 C11 C12 -178.30(18)
S2 C9 C10 S1 177.41(12)
S2 C9 C10 C11 -1.4(3)
O4 S1 N3 C7 -167.59(15)
O4 S1 N3 C13 -31.18(19)
O4 S1 C10 C9 146.19(18)
O4 S1 C10 C11 -35.2(2)
O2 C8 C7 N3 173.2(2)
O2 C8 C7 C6 -0.7(4)
O2 C8 C9 S2 -14.7(3)
O2 C8 C9 C10 164.2(2)
O1 C6 C7 N3 8.3(3)
O1 C6 C7 C8 -177.4(2)
O3 S1 N3 C7 62.20(18)
O3 S1 N3 C13 -161.38(16)
O3 S1 C10 C9 -82.2(2)
O3 S1 C10 C11 96.4(2)
N2 C6 C7 N3 -171.57(18)
N2 C6 C7 C8 2.7(3)
N2 C5 C4 C3 -178.4(2)
N1 C5 C4 C3 2.6(3)
N3 S1 C10 C9 31.6(2)
N3 S1 C10 C11 -149.8(2)
C6 N2 C5 N1 -1.5(3)
C6 N2 C5 C4 179.5(2)
C5 N2 C6 O1 -1.6(3)
C5 N2 C6 C7 178.3(2)
C5 N1 C1 C2 -0.1(3)
C5 C4 C3 C2 -1.0(3)
C8 C9 C10 S1 -1.6(3)
C8 C9 C10 C11 179.6(2)
C7 C8 C9 S2 167.65(17)
C7 C8 C9 C10 -13.5(3)
C9 S2 C12 C11 -1.4(2)
C9 C8 C7 N3 -9.4(3)
C9 C8 C7 C6 176.7(2)
C9 C10 C11 C12 0.3(3)
C10 S1 N3 C7 -52.15(17)
C10 S1 N3 C13 84.27(17)
C10 C11 C12 S2 0.9(3)
C13 N3 C7 C6 82.4(2)
C13 N3 C7 C8 -92.1(2)
C1 N1 C5 N2 178.9(2)
C1 N1 C5 C4 -2.1(3)
C1 C2 C3 C4 -1.2(3)
C3 C2 C1 N1 1.7(3)
C12 S2 C9 C8 -179.4(2)
C12 S2 C9 C10 1.58(19)
